data_4074947
loop_
_publ_author_name
'Huynh, Han Vinh'
'Neo, Tiong Cheng'
'Tan, Geok Kheng'

_publ_section_title
;
 Mixed Dicarboxylato--Bis(carbene) Complexes of Palladium(II):
 Synthesis, Structures, Trans--Cis Isomerism, and Catalytic Activity
;
_journal_coden_ASTM ORGND7
_journal_issue 5
_journal_name_full Organometallics
_journal_page_first 1298
_journal_page_last 1302
_journal_paper_doi 10.1021/om0510369
_journal_volume 25
_journal_year 2006
_chemical_formula_sum 'C27.5 H24 F10 N4 O4 Pd'
_chemical_formula_weight 770.91
_space_group_IT_number 14
_symmetry_cell_setting monoclinic
_symmetry_space_group_name_Hall '-P 2ybc'
_symmetry_space_group_name_H-M 'P 1 21/c 1'
_atom_sites_solution_hydrogens geom
_atom_sites_solution_primary direct
_atom_sites_solution_secondary difmap
_audit_creation_method SHELXL-97
_cell_angle_alpha 90.00
_cell_angle_beta 97.893(2)
_cell_angle_gamma 90.00
_cell_formula_units_Z 8
_cell_length_a 12.1440(7)
_cell_length_b 24.1984(13)
_cell_length_c 21.5159(13)
_cell_measurement_reflns_used 3783
_cell_measurement_temperature 223(2)
_cell_measurement_theta_max 21.16
_cell_measurement_theta_min 2.22
_cell_volume 6262.9(6)
_computing_cell_refinement 'Bruker SMART'
_computing_data_collection 'Bruker SMART'
_computing_data_reduction 'Bruker SAINT'
_computing_molecular_graphics 'Bruker SHELXTL'
_computing_publication_material 'Bruker SHELXTL'
_computing_structure_refinement 'SHELXL-97 (Sheldrick, 1997)'
_computing_structure_solution 'SHELXS-97 (Sheldrick, 1990)'
_diffrn_ambient_temperature 223(2)
_diffrn_measured_fraction_theta_full 0.999
_diffrn_measured_fraction_theta_max 0.999
_diffrn_measurement_device_type 'CCD area detector'
_diffrn_measurement_method 'phi and omega scans'
_diffrn_radiation_monochromator graphite
_diffrn_radiation_source 'fine-focus sealed tube'
_diffrn_radiation_type MoK\a
_diffrn_radiation_wavelength 0.71073
_diffrn_reflns_av_R_equivalents 0.0614
_diffrn_reflns_av_sigmaI/netI 0.0684
_diffrn_reflns_limit_h_max 14
_diffrn_reflns_limit_h_min -14
_diffrn_reflns_limit_k_max 24
_diffrn_reflns_limit_k_min -28
_diffrn_reflns_limit_l_max 25
_diffrn_reflns_limit_l_min -25
_diffrn_reflns_number 36187
_diffrn_reflns_theta_full 25.00
_diffrn_reflns_theta_max 25.00
_diffrn_reflns_theta_min 1.68
_exptl_absorpt_coefficient_mu 0.692
_exptl_absorpt_correction_T_max 0.9341
_exptl_absorpt_correction_T_min 0.7790
_exptl_absorpt_correction_type 'Sadabs, (Sheldrick 2001)'
_exptl_crystal_colour COLOURLESS
_exptl_crystal_density_diffrn 1.635
_exptl_crystal_density_meas 0
_exptl_crystal_density_method 'not measured'
_exptl_crystal_description 'Long Rod'
_exptl_crystal_F_000 3080
_exptl_crystal_size_max 0.38
_exptl_crystal_size_mid 0.26
_exptl_crystal_size_min 0.10
_refine_diff_density_max 1.304
_refine_diff_density_min -0.916
_refine_diff_density_rms 0.110
_refine_ls_extinction_method none
_refine_ls_goodness_of_fit_ref 1.031
_refine_ls_hydrogen_treatment mixed
_refine_ls_matrix_type full
_refine_ls_number_parameters 826
_refine_ls_number_reflns 11021
_refine_ls_number_restraints 88
_refine_ls_restrained_S_all 1.114
_refine_ls_R_factor_all 0.0887
_refine_ls_R_factor_gt 0.0631
_refine_ls_shift/su_max 0.001
_refine_ls_shift/su_mean 0.000
_refine_ls_structure_factor_coef Fsqd
_refine_ls_weighting_details 'calc w=1/[\s^2^(Fo^2^)+(0.0853P)^2^+13.1313P] where P=(Fo^2^+2Fc^2^)/3'
_refine_ls_weighting_scheme calc
_refine_ls_wR_factor_gt 0.1599
_refine_ls_wR_factor_ref 0.1739
_reflns_number_gt 8053
_reflns_number_total 11021
_reflns_threshold_expression >2sigma(I)
_cod_data_source_file om0510369si20051204_070042.cif
_cod_data_source_block 3141
_cod_depositor_comments
;
The following automatic conversions were performed:

'_symmetry_cell_setting' value 'Monoclinic' changed to 'monoclinic'
according to /home/saulius/struct/CIF-dictionaries/cif_core.dic
dictionary named 'cif_core.dic' version 2.4.1 from 2010-06-29.

Automatic conversion script
Id: cif_fix_values 1715 2011-07-08 13:25:40Z adriana 
;
_cod_original_sg_symbol_H-M P2(1)/c
_cod_original_formula_sum 'C27.50 H24 F10 N4 O4 Pd'
_cod_database_code 4074947

loop_
_symmetry_equiv_pos_as_xyz
'x, y, z'
'-x, y+1/2, -z+1/2'
'-x, -y, -z'
'x, -y-1/2, z-1/2'

loop_
_atom_site_label
_atom_site_type_symbol
_atom_site_fract_x
_atom_site_fract_y
_atom_site_fract_z
_atom_site_U_iso_or_equiv
_atom_site_adp_type
_atom_site_occupancy
_atom_site_symmetry_multiplicity
_atom_site_calc_flag
_atom_site_refinement_flags
Pd1 Pd 0.17435(4) 0.160339(19) 0.19144(2) 0.03016(16) Uani 1 1 d .
Pd2 Pd 0.64695(4) 0.332549(19) 0.73612(2) 0.03116(16) Uani 1 1 d .
N1 N 0.1735(4) 0.0683(2) 0.0998(3) 0.0347(13) Uani 1 1 d .
N2 N 0.0468(4) 0.0574(2) 0.1603(2) 0.0306(12) Uani 1 1 d .
N3 N 0.3094(4) 0.0803(2) 0.2745(3) 0.0315(12) Uani 1 1 d .
N4 N 0.1833(4) 0.1185(2) 0.3224(3) 0.0352(13) Uani 1 1 d .
N5 N 0.7022(4) 0.2604(2) 0.6339(3) 0.0389(14) Uani 1 1 d .
N6 N 0.5305(4) 0.2496(2) 0.6469(3) 0.0325(12) Uani 1 1 d .
N7 N 0.7204(4) 0.2452(2) 0.8298(3) 0.0358(13) Uani 1 1 d .
N8 N 0.5539(4) 0.2733(2) 0.8377(2) 0.0317(12) Uani 1 1 d .
O1 O 0.1467(4) 0.21039(19) 0.1135(2) 0.0439(12) Uani 1 1 d .
O2 O -0.0008(5) 0.1719(2) 0.0563(3) 0.0610(15) Uani 1 1 d .
O3 O 0.2203(3) 0.23347(18) 0.2397(2) 0.0377(11) Uani 1 1 d .
O4 O 0.0400(4) 0.2580(2) 0.2319(3) 0.0583(15) Uani 1 1 d .
O5 O 0.6717(4) 0.39394(19) 0.6722(2) 0.0424(12) Uani 1 1 d .
O6 O 0.5088(4) 0.3829(2) 0.6114(2) 0.0484(13) Uani 1 1 d .
O7 O 0.6575(4) 0.39507(18) 0.8034(2) 0.0401(11) Uani 1 1 d .
O8 O 0.8420(4) 0.3883(3) 0.8147(3) 0.0696(17) Uani 1 1 d .
F1 F -0.0084(7) 0.2512(3) -0.0257(3) 0.140(3) Uani 1 1 d .
F2 F 0.1721(6) 0.2490(3) -0.0071(3) 0.122(3) Uani 1 1 d .
F3 F -0.0004(5) 0.3157(2) 0.0833(3) 0.096(2) Uani 1 1 d .
F4 F 0.1737(5) 0.3230(2) 0.0803(3) 0.101(2) Uani 1 1 d .
F5 F 0.0586(6) 0.3489(3) 0.0018(4) 0.125(3) Uani 1 1 d .
F11 F 0.5811(4) 0.45126(19) 0.52890(19) 0.0618(12) Uani 1 1 d .
F12 F 0.7379(4) 0.4587(3) 0.5889(3) 0.105(2) Uani 1 1 d .
F13 F 0.4763(7) 0.5095(2) 0.6087(3) 0.107(2) Uani 1 1 d .
F14 F 0.6155(6) 0.5514(2) 0.5786(3) 0.115(3) Uani 1 1 d .
F15 F 0.6307(9) 0.5169(2) 0.6712(3) 0.172(5) Uani 1 1 d .
C1 C 0.1283(5) 0.0917(3) 0.1474(3) 0.0310(14) Uani 1 1 d .
C2 C 0.1206(5) 0.0184(3) 0.0824(3) 0.0375(16) Uani 1 1 d .
C3 C 0.1386(6) -0.0201(3) 0.0375(3) 0.0459(19) Uani 1 1 d .
H3A H 0.1942 -0.0151 0.0116 0.055 Uiso 1 1 calc R
C4 C 0.0723(7) -0.0656(3) 0.0323(4) 0.056(2) Uani 1 1 d .
H4A H 0.0817 -0.0925 0.0020 0.068 Uiso 1 1 calc R
C5 C -0.0097(7) -0.0729(3) 0.0712(4) 0.056(2) Uani 1 1 d .
H5A H -0.0535 -0.1051 0.0667 0.067 Uiso 1 1 calc R
C6 C -0.0286(6) -0.0346(3) 0.1160(4) 0.0470(18) Uani 1 1 d .
H6A H -0.0843 -0.0395 0.1419 0.056 Uiso 1 1 calc R
F6 F 0.2876(9) 0.3380(4) 0.2561(7) 0.258(7) Uani 1 1 d DU
C7 C 0.0391(5) 0.0116(3) 0.1206(3) 0.0332(15) Uani 1 1 d .
F7 F 0.1148(11) 0.3645(3) 0.2440(6) 0.219(5) Uani 1 1 d DU
C8 C 0.2590(6) 0.0930(3) 0.0660(3) 0.0478(19) Uani 1 1 d .
H8A H 0.2842 0.1276 0.0859 0.072 Uiso 1 1 calc R
H8B H 0.2277 0.0999 0.0228 0.072 Uiso 1 1 calc R
H8C H 0.3214 0.0678 0.0671 0.072 Uiso 1 1 calc R
F8 F 0.2511(10) 0.2895(4) 0.3616(5) 0.204(5) Uani 1 1 d DU
C9 C -0.0291(6) 0.0679(3) 0.2067(3) 0.0458(18) Uani 1 1 d .
H9A H -0.0080 0.1019 0.2290 0.069 Uiso 1 1 calc R
H9B H -0.0248 0.0375 0.2363 0.069 Uiso 1 1 calc R
H9C H -0.1046 0.0711 0.1854 0.069 Uiso 1 1 calc R
F9 F 0.0866(10) 0.3240(4) 0.3413(7) 0.235(6) Uani 1 1 d DU
C10 C 0.2240(5) 0.1163(3) 0.2671(3) 0.0305(14) Uani 1 1 d .
F10 F 0.2320(8) 0.3800(4) 0.3487(7) 0.254(6) Uani 1 1 d DU
C11 C 0.3242(6) 0.0592(3) 0.3348(3) 0.0383(16) Uani 1 1 d .
C12 C 0.4005(7) 0.0221(3) 0.3643(4) 0.0500(19) Uani 1 1 d .
H12A H 0.4560 0.0058 0.3438 0.060 Uiso 1 1 calc R
C13 C 0.3895(8) 0.0106(4) 0.4264(4) 0.069(3) Uani 1 1 d .
H13A H 0.4390 -0.0147 0.4484 0.083 Uiso 1 1 calc R
C14 C 0.3103(8) 0.0343(4) 0.4573(4) 0.070(3) Uani 1 1 d .
H14A H 0.3073 0.0253 0.4995 0.084 Uiso 1 1 calc R
C15 C 0.2351(7) 0.0711(4) 0.4274(4) 0.055(2) Uani 1 1 d .
H15A H 0.1796 0.0873 0.4479 0.067 Uiso 1 1 calc R
C16 C 0.2444(6) 0.0833(3) 0.3661(3) 0.0396(16) Uani 1 1 d .
C17 C 0.3815(6) 0.0650(3) 0.2282(3) 0.0411(17) Uani 1 1 d .
H17A H 0.3572 0.0840 0.1890 0.062 Uiso 1 1 calc R
H17B H 0.3778 0.0254 0.2214 0.062 Uiso 1 1 calc R
H17C H 0.4575 0.0755 0.2435 0.062 Uiso 1 1 calc R
C18 C 0.0926(6) 0.1534(3) 0.3369(4) 0.0469(18) Uani 1 1 d .
H18A H 0.0625 0.1740 0.2998 0.070 Uiso 1 1 calc R
H18B H 0.1202 0.1789 0.3703 0.070 Uiso 1 1 calc R
H18C H 0.0347 0.1305 0.3504 0.070 Uiso 1 1 calc R
C19 C 0.0723(6) 0.2060(3) 0.0675(3) 0.0417(17) Uani 1 1 d .
C20 C 0.0774(8) 0.2532(4) 0.0197(4) 0.066(2) Uani 1 1 d .
C21 C 0.0790(8) 0.3109(4) 0.0471(5) 0.070(3) Uani 1 1 d .
C22 C 0.1385(6) 0.2661(3) 0.2445(4) 0.0466(18) Uani 1 1 d .
C23 C 0.1805(8) 0.3232(4) 0.2707(6) 0.088(4) Uani 1 1 d D
C24 C 0.1948(13) 0.3257(6) 0.3353(10) 0.157(7) Uani 1 1 d DU
C25 C 0.6254(5) 0.2763(3) 0.6697(3) 0.0347(15) Uani 1 1 d .
C26 C 0.5475(5) 0.2168(3) 0.5959(3) 0.0367(15) Uani 1 1 d .
C27 C 0.4776(6) 0.1814(3) 0.5586(3) 0.0459(18) Uani 1 1 d .
H27A H 0.4027 0.1770 0.5642 0.055 Uiso 1 1 calc R
C28 C 0.5227(8) 0.1530(3) 0.5130(4) 0.058(2) Uani 1 1 d .
H28A H 0.4781 0.1280 0.4873 0.070 Uiso 1 1 calc R
C29 C 0.6321(8) 0.1602(4) 0.5040(4) 0.067(3) Uani 1 1 d .
H29A H 0.6597 0.1407 0.4716 0.081 Uiso 1 1 calc R
C30 C 0.7023(7) 0.1956(3) 0.5412(4) 0.056(2) Uani 1 1 d .
H30A H 0.7768 0.2004 0.5351 0.068 Uiso 1 1 calc R
C31 C 0.6573(6) 0.2235(3) 0.5879(3) 0.0429(17) Uani 1 1 d .
C32 C 0.4245(5) 0.2567(3) 0.6701(4) 0.0431(17) Uani 1 1 d .
H32A H 0.4338 0.2815 0.7059 0.065 Uiso 1 1 calc R
H32B H 0.3982 0.2211 0.6828 0.065 Uiso 1 1 calc R
H32C H 0.3707 0.2722 0.6372 0.065 Uiso 1 1 calc R
C33 C 0.8181(5) 0.2802(4) 0.6402(4) 0.055(2) Uani 1 1 d .
H33A H 0.8316 0.3055 0.6754 0.083 Uiso 1 1 calc R
H33B H 0.8306 0.2991 0.6020 0.083 Uiso 1 1 calc R
H33C H 0.8683 0.2490 0.6473 0.083 Uiso 1 1 calc R
C34 C 0.6390(5) 0.2785(2) 0.8035(3) 0.0309(14) Uani 1 1 d .
C35 C 0.6895(5) 0.2186(3) 0.8816(3) 0.0396(16) Uani 1 1 d .
C36 C 0.7443(6) 0.1821(3) 0.9249(4) 0.051(2) Uani 1 1 d .
H36A H 0.8177 0.1709 0.9226 0.062 Uiso 1 1 calc R
C37 C 0.6871(7) 0.1634(3) 0.9709(4) 0.060(2) Uani 1 1 d .
H37A H 0.7225 0.1388 1.0011 0.072 Uiso 1 1 calc R
C38 C 0.5771(7) 0.1795(3) 0.9748(4) 0.057(2) Uani 1 1 d .
H38A H 0.5398 0.1646 1.0064 0.068 Uiso 1 1 calc R
C39 C 0.5239(6) 0.2165(3) 0.9332(4) 0.0463(18) Uani 1 1 d .
H39A H 0.4511 0.2283 0.9362 0.056 Uiso 1 1 calc R
C40 C 0.5813(5) 0.2360(3) 0.8864(3) 0.0343(15) Uani 1 1 d .
C41 C 0.8278(6) 0.2377(3) 0.8073(4) 0.056(2) Uani 1 1 d .
H41A H 0.8305 0.2604 0.7704 0.083 Uiso 1 1 calc R
H41B H 0.8370 0.1992 0.7967 0.083 Uiso 1 1 calc R
H41C H 0.8870 0.2486 0.8399 0.083 Uiso 1 1 calc R
C42 C 0.4537(6) 0.3071(3) 0.8302(4) 0.0449(18) Uani 1 1 d .
H42A H 0.4519 0.3298 0.7928 0.067 Uiso 1 1 calc R
H42B H 0.4536 0.3307 0.8666 0.067 Uiso 1 1 calc R
H42C H 0.3888 0.2833 0.8260 0.067 Uiso 1 1 calc R
C43 C 0.5969(5) 0.4047(3) 0.6277(3) 0.0313(14) Uani 1 1 d .
C44 C 0.6269(6) 0.4550(3) 0.5890(4) 0.0495(19) Uani 1 1 d .
C45 C 0.5884(12) 0.5094(4) 0.6129(4) 0.085(4) Uani 1 1 d .
C46 C 0.7548(6) 0.4085(3) 0.8248(3) 0.0405(17) Uani 1 1 d .
C47 C 0.7640(7) 0.4564(4) 0.8713(4) 0.067(3) Uani 1 1 d D
C48 C 0.7899(15) 0.5073(10) 0.8486(10) 0.204(10) Uani 1 1 d DU
F16 F 0.6812(6) 0.4588(3) 0.9044(3) 0.112(2) Uani 1 1 d DU
F17 F 0.8664(11) 0.4527(5) 0.9152(5) 0.237(6) Uani 1 1 d DU
F20 F 0.8684(10) 0.5098(4) 0.8178(6) 0.251(7) Uani 1 1 d DU
F18 F 0.6859(11) 0.5152(4) 0.8150(6) 0.209(5) Uani 1 1 d DU
F19 F 0.8076(10) 0.5456(4) 0.8973(5) 0.236(6) Uani 1 1 d DU
C1S C 0.2348(6) -0.0883(3) 0.2931(5) 0.112(5) Uani 1 1 d G
C2S C 0.3400(6) -0.1070(3) 0.3177(3) 0.072(3) Uani 1 1 d G
H2SA H 0.3567 -0.1142 0.3609 0.087 Uiso 1 1 calc R
C3S C 0.4204(6) -0.1152(3) 0.2785(4) 0.092(3) Uani 1 1 d G
H3SA H 0.4915 -0.1279 0.2951 0.110 Uiso 1 1 calc R
C4S C 0.3956(10) -0.1046(3) 0.2146(4) 0.136(7) Uani 1 1 d G
H4SA H 0.4500 -0.1101 0.1880 0.164 Uiso 1 1 calc R
C5S C 0.2905(12) -0.0859(3) 0.1899(3) 0.201(14) Uani 1 1 d G
H5SA H 0.2737 -0.0787 0.1467 0.241 Uiso 1 1 calc R
C6S C 0.2100(8) -0.0777(3) 0.2292(5) 0.189(12) Uani 1 1 d G
H6SA H 0.1389 -0.0650 0.2125 0.227 Uiso 1 1 calc R
C7S C 0.1499(11) -0.0791(6) 0.3390(9) 0.166(8) Uani 1 1 d .
H7SA H 0.1833 -0.0889 0.3811 0.250 Uiso 1 1 calc R
H7SB H 0.0850 -0.1020 0.3268 0.250 Uiso 1 1 calc R
H7SC H 0.1280 -0.0405 0.3381 0.250 Uiso 1 1 calc R

loop_
_atom_site_aniso_label
_atom_site_aniso_U_11
_atom_site_aniso_U_22
_atom_site_aniso_U_33
_atom_site_aniso_U_23
_atom_site_aniso_U_13
_atom_site_aniso_U_12
Pd1 0.0284(3) 0.0318(3) 0.0305(3) -0.0030(2) 0.0047(2) -0.0033(2)
Pd2 0.0277(3) 0.0301(3) 0.0351(3) 0.0017(2) 0.0024(2) -0.0011(2)
N1 0.026(3) 0.043(3) 0.035(3) -0.007(2) 0.003(2) 0.002(2)
N2 0.026(3) 0.037(3) 0.029(3) -0.003(2) 0.003(2) -0.001(2)
N3 0.026(3) 0.031(3) 0.039(3) -0.002(2) 0.008(2) -0.001(2)
N4 0.029(3) 0.044(3) 0.034(3) -0.003(2) 0.010(2) -0.005(2)
N5 0.026(3) 0.050(3) 0.042(4) -0.004(3) 0.007(3) 0.002(2)
N6 0.029(3) 0.029(3) 0.041(3) 0.000(2) 0.009(2) 0.000(2)
N7 0.031(3) 0.033(3) 0.044(3) 0.006(2) 0.006(3) 0.007(2)
N8 0.021(3) 0.038(3) 0.036(3) 0.004(2) 0.003(2) 0.003(2)
O1 0.048(3) 0.042(3) 0.038(3) 0.002(2) -0.006(2) -0.011(2)
O2 0.049(3) 0.050(3) 0.080(4) -0.016(3) -0.006(3) -0.007(3)
O3 0.027(2) 0.035(2) 0.050(3) -0.008(2) 0.004(2) -0.005(2)
O4 0.031(3) 0.063(4) 0.080(4) -0.009(3) 0.002(3) 0.008(2)
O5 0.040(3) 0.041(3) 0.044(3) 0.011(2) -0.002(2) -0.010(2)
O6 0.035(3) 0.059(3) 0.051(3) 0.010(2) 0.005(2) -0.005(2)
O7 0.033(3) 0.034(3) 0.052(3) -0.004(2) 0.003(2) -0.002(2)
O8 0.040(3) 0.086(4) 0.083(5) -0.030(3) 0.008(3) -0.004(3)
F1 0.162(7) 0.153(7) 0.084(5) 0.040(4) -0.064(5) -0.037(5)
F2 0.160(6) 0.138(6) 0.088(5) 0.020(4) 0.087(5) 0.022(5)
F3 0.094(4) 0.070(4) 0.136(6) 0.016(4) 0.054(4) 0.019(3)
F4 0.081(4) 0.070(4) 0.145(6) 0.021(4) -0.011(4) -0.026(3)
F5 0.129(6) 0.102(5) 0.144(6) 0.083(5) 0.020(5) 0.004(4)
F11 0.083(3) 0.070(3) 0.032(2) 0.011(2) 0.005(2) 0.006(3)
F12 0.048(3) 0.170(6) 0.097(4) 0.083(4) 0.010(3) -0.020(3)
F13 0.160(7) 0.054(3) 0.122(6) 0.007(3) 0.071(5) 0.026(4)
F14 0.173(7) 0.067(4) 0.092(4) 0.037(3) -0.031(4) -0.051(4)
F15 0.378(14) 0.058(4) 0.057(4) -0.008(3) -0.053(6) -0.039(6)
C1 0.028(3) 0.034(3) 0.030(4) -0.002(3) 0.003(3) 0.001(3)
C2 0.029(4) 0.044(4) 0.036(4) -0.006(3) -0.004(3) 0.007(3)
C3 0.035(4) 0.054(5) 0.045(4) -0.018(3) -0.007(3) 0.018(3)
C4 0.052(5) 0.048(5) 0.062(6) -0.019(4) -0.016(4) 0.018(4)
C5 0.061(5) 0.030(4) 0.068(6) -0.005(4) -0.024(5) -0.002(4)
C6 0.041(4) 0.044(4) 0.052(5) 0.003(4) -0.006(4) -0.009(3)
F6 0.239(10) 0.125(6) 0.467(15) -0.185(8) 0.250(11) -0.127(7)
C7 0.035(4) 0.029(3) 0.034(4) -0.002(3) -0.003(3) 0.003(3)
F7 0.299(12) 0.060(5) 0.268(12) -0.021(6) -0.071(10) 0.028(6)
C8 0.038(4) 0.068(5) 0.041(4) -0.011(4) 0.017(3) -0.008(4)
F8 0.233(10) 0.184(9) 0.167(9) -0.109(7) -0.076(8) 0.053(8)
C9 0.039(4) 0.054(5) 0.047(5) -0.006(4) 0.016(3) -0.007(3)
F9 0.171(9) 0.203(10) 0.342(14) -0.169(10) 0.075(10) -0.049(8)
C10 0.026(3) 0.037(4) 0.028(4) -0.004(3) 0.003(3) -0.006(3)
F10 0.163(8) 0.173(8) 0.411(15) -0.220(10) -0.012(9) -0.006(6)
C11 0.040(4) 0.035(4) 0.040(4) -0.001(3) 0.006(3) -0.008(3)
C12 0.056(5) 0.048(4) 0.046(5) 0.006(4) 0.005(4) 0.004(4)
C13 0.080(7) 0.060(6) 0.062(6) 0.019(5) -0.006(5) 0.010(5)
C14 0.089(7) 0.084(7) 0.037(5) 0.015(4) 0.008(5) -0.003(6)
C15 0.056(5) 0.075(6) 0.037(5) 0.007(4) 0.013(4) -0.005(4)
C16 0.037(4) 0.043(4) 0.040(4) 0.007(3) 0.008(3) -0.006(3)
C17 0.040(4) 0.042(4) 0.044(4) -0.009(3) 0.013(3) 0.001(3)
C18 0.039(4) 0.057(5) 0.047(5) -0.007(4) 0.012(3) 0.005(3)
C19 0.036(4) 0.045(4) 0.045(5) -0.010(3) 0.009(3) 0.002(3)
C20 0.064(6) 0.089(7) 0.041(5) 0.017(5) -0.003(4) 0.000(5)
C21 0.061(6) 0.067(6) 0.084(7) 0.041(5) 0.015(5) 0.010(5)
C22 0.045(5) 0.040(4) 0.054(5) -0.012(3) 0.004(4) -0.003(3)
C23 0.064(6) 0.062(6) 0.138(11) -0.042(7) 0.013(7) 0.011(5)
C24 0.145(12) 0.129(11) 0.175(13) -0.081(10) -0.053(11) 0.028(10)
C25 0.030(3) 0.031(3) 0.044(4) 0.000(3) 0.007(3) 0.000(3)
C26 0.035(4) 0.038(4) 0.035(4) 0.004(3) -0.001(3) -0.005(3)
C27 0.050(4) 0.046(4) 0.039(4) -0.001(3) -0.003(3) -0.005(3)
C28 0.077(6) 0.044(5) 0.052(5) -0.013(4) 0.000(5) 0.000(4)
C29 0.087(7) 0.068(6) 0.048(5) -0.019(4) 0.011(5) 0.015(5)
C30 0.051(5) 0.069(5) 0.051(5) -0.009(4) 0.012(4) 0.010(4)
C31 0.037(4) 0.050(4) 0.041(4) -0.007(3) 0.004(3) 0.000(3)
C32 0.024(3) 0.050(4) 0.057(5) -0.006(3) 0.010(3) -0.002(3)
C33 0.027(4) 0.085(6) 0.056(5) -0.007(4) 0.013(4) -0.012(4)
C34 0.027(3) 0.027(3) 0.037(4) 0.002(3) 0.000(3) 0.004(3)
C35 0.035(4) 0.033(4) 0.051(5) 0.007(3) 0.008(3) 0.003(3)
C36 0.041(4) 0.048(4) 0.065(6) 0.017(4) 0.007(4) 0.015(3)
C37 0.066(6) 0.056(5) 0.058(6) 0.025(4) 0.005(4) 0.016(4)
C38 0.059(5) 0.057(5) 0.056(5) 0.020(4) 0.015(4) 0.004(4)
C39 0.041(4) 0.048(4) 0.052(5) 0.004(4) 0.013(4) 0.002(3)
C40 0.031(4) 0.030(3) 0.041(4) 0.005(3) 0.003(3) 0.004(3)
C41 0.035(4) 0.060(5) 0.077(6) 0.016(4) 0.024(4) 0.020(4)
C42 0.036(4) 0.053(4) 0.047(5) 0.010(3) 0.009(3) 0.012(3)
C43 0.029(4) 0.035(4) 0.030(4) 0.003(3) 0.007(3) 0.002(3)
C44 0.041(4) 0.068(5) 0.038(5) 0.013(4) 0.003(3) -0.011(4)
C45 0.150(11) 0.056(6) 0.044(6) 0.011(4) -0.010(6) -0.038(7)
C46 0.041(4) 0.040(4) 0.043(4) -0.007(3) 0.012(3) -0.006(3)
C47 0.070(6) 0.062(6) 0.074(7) -0.035(5) 0.024(5) -0.031(5)
C48 0.219(15) 0.172(15) 0.231(16) -0.053(13) 0.066(14) -0.020(13)
F16 0.129(5) 0.113(5) 0.108(5) -0.065(4) 0.066(4) -0.038(4)
F17 0.280(12) 0.222(10) 0.175(9) -0.140(8) -0.093(8) 0.076(9)
F20 0.352(13) 0.146(8) 0.317(12) -0.107(8) 0.271(11) -0.132(8)
F18 0.303(13) 0.101(6) 0.226(11) -0.066(7) 0.041(10) -0.014(8)
F19 0.349(13) 0.134(7) 0.270(11) -0.143(7) 0.199(10) -0.134(8)
C1S 0.094(9) 0.042(6) 0.185(14) 0.026(7) -0.038(9) -0.016(6)
C2S 0.082(7) 0.048(5) 0.079(7) 0.009(5) -0.017(6) 0.003(5)
C3S 0.140(11) 0.042(5) 0.091(9) 0.006(5) 0.011(8) -0.007(6)
C4S 0.28(2) 0.048(7) 0.087(10) 0.001(6) 0.046(12) -0.044(10)
C5S 0.40(4) 0.078(11) 0.095(12) 0.018(8) -0.055(18) -0.062(17)
C6S 0.22(2) 0.058(8) 0.23(2) 0.054(11) -0.178(19) -0.029(10)
C7S 0.087(10) 0.134(14) 0.28(2) 0.029(14) 0.019(13) 0.015(9)

loop_
_atom_type_symbol
_atom_type_description
_atom_type_scat_dispersion_real
_atom_type_scat_dispersion_imag
_atom_type_scat_source
C C 0.0033 0.0016 'International Tables Vol C Tables 4.2.6.8 and 6.1.1.4'
H H 0.0000 0.0000 'International Tables Vol C Tables 4.2.6.8 and 6.1.1.4'
N N 0.0061 0.0033 'International Tables Vol C Tables 4.2.6.8 and 6.1.1.4'
O O 0.0106 0.0060 'International Tables Vol C Tables 4.2.6.8 and 6.1.1.4'
F F 0.0171 0.0103 'International Tables Vol C Tables 4.2.6.8 and 6.1.1.4'
Pd Pd -0.9988 1.0072 'International Tables Vol C Tables 4.2.6.8 and 6.1.1.4'

loop_
_geom_angle_atom_site_label_1
_geom_angle_atom_site_label_2
_geom_angle_atom_site_label_3
_geom_angle
C1 Pd1 C10 88.7(3)
C1 Pd1 O1 95.8(2)
C10 Pd1 O1 171.4(2)
C1 Pd1 O3 178.6(2)
C10 Pd1 O3 91.0(2)
O1 Pd1 O3 84.76(18)
C34 Pd2 C25 93.4(3)
C34 Pd2 O5 172.9(2)
C25 Pd2 O5 91.8(2)
C34 Pd2 O7 88.6(2)
C25 Pd2 O7 175.3(2)
O5 Pd2 O7 86.55(19)
C1 N1 C2 110.3(5)
C1 N1 C8 126.1(6)
C2 N1 C8 123.3(5)
C1 N2 C7 110.6(5)
C1 N2 C9 125.4(5)
C7 N2 C9 123.8(5)
C10 N3 C11 110.4(5)
C10 N3 C17 127.3(6)
C11 N3 C17 122.2(5)
C10 N4 C16 110.0(5)
C10 N4 C18 126.2(6)
C16 N4 C18 123.7(6)
C25 N5 C31 110.9(5)
C25 N5 C33 125.6(6)
C31 N5 C33 123.5(6)
C25 N6 C26 110.3(5)
C25 N6 C32 124.7(5)
C26 N6 C32 124.9(5)
C34 N7 C35 110.9(5)
C34 N7 C41 125.0(6)
C35 N7 C41 124.2(6)
C34 N8 C40 110.4(5)
C34 N8 C42 125.1(5)
C40 N8 C42 124.0(5)
C19 O1 Pd1 127.9(5)
C22 O3 Pd1 113.9(4)
C43 O5 Pd2 120.0(4)
C46 O7 Pd2 114.2(4)
N2 C1 N1 106.5(5)
N2 C1 Pd1 126.3(4)
N1 C1 Pd1 127.2(5)
C3 C2 C7 122.2(7)
C3 C2 N1 131.3(7)
C7 C2 N1 106.5(5)
C4 C3 C2 117.0(7)
C3 C4 C5 121.1(7)
C6 C5 C4 122.3(7)
C5 C6 C7 116.0(7)
C2 C7 C6 121.3(6)
C2 C7 N2 106.1(5)
C6 C7 N2 132.5(6)
N3 C10 N4 106.8(5)
N3 C10 Pd1 126.2(4)
N4 C10 Pd1 126.9(5)
C12 C11 C16 121.5(7)
C12 C11 N3 131.6(7)
C16 C11 N3 106.9(6)
C11 C12 C13 115.1(7)
C14 C13 C12 123.4(8)
C13 C14 C15 120.7(8)
C16 C15 C14 117.0(8)
C15 C16 C11 122.2(7)
C15 C16 N4 132.0(7)
C11 C16 N4 105.8(6)
O2 C19 O1 130.2(7)
O2 C19 C20 117.9(7)
O1 C19 C20 111.9(6)
F1 C20 F2 108.0(8)
F1 C20 C21 106.6(8)
F2 C20 C21 105.4(8)
F1 C20 C19 111.4(8)
F2 C20 C19 110.0(7)
C21 C20 C19 115.0(7)
F4 C21 F3 108.5(9)
F4 C21 F5 107.7(8)
F3 C21 F5 106.9(8)
F4 C21 C20 112.7(8)
F3 C21 C20 109.8(8)
F5 C21 C20 111.1(9)
O4 C22 O3 129.6(7)
O4 C22 C23 119.5(7)
O3 C22 C23 111.0(6)
F7 C23 C24 112.4(11)
F7 C23 F6 103.0(12)
C24 C23 F6 102.6(12)
F7 C23 C22 111.0(9)
C24 C23 C22 113.1(11)
F6 C23 C22 114.1(7)
F8 C24 F9 115.9(18)
F8 C24 C23 115.2(15)
F9 C24 C23 96.1(13)
F8 C24 F10 116.0(13)
F9 C24 F10 107.6(11)
C23 C24 F10 103.8(15)
N5 C25 N6 106.2(6)
N5 C25 Pd2 125.5(5)
N6 C25 Pd2 128.0(5)
C31 C26 C27 121.9(7)
C31 C26 N6 106.3(6)
C27 C26 N6 131.7(6)
C28 C27 C26 116.9(7)
C27 C28 C29 121.6(8)
C28 C29 C30 121.7(8)
C29 C30 C31 116.7(8)
C26 C31 C30 121.2(7)
C26 C31 N5 106.3(6)
C30 C31 N5 132.5(7)
N7 C34 N8 106.7(5)
N7 C34 Pd2 127.2(5)
N8 C34 Pd2 125.6(4)
N7 C35 C36 132.9(6)
N7 C35 C40 106.3(6)
C36 C35 C40 120.9(6)
C37 C36 C35 117.0(7)
C36 C37 C38 122.3(7)
C39 C38 C37 120.7(7)
C38 C39 C40 117.5(7)
C39 C40 N8 132.8(6)
C39 C40 C35 121.5(6)
N8 C40 C35 105.7(5)
O6 C43 O5 130.8(6)
O6 C43 C44 117.1(6)
O5 C43 C44 112.1(6)
F11 C44 F12 106.4(6)
F11 C44 C45 106.3(7)
F12 C44 C45 107.3(8)
F11 C44 C43 111.7(6)
F12 C44 C43 111.3(6)
C45 C44 C43 113.4(7)
F15 C45 F14 109.5(8)
F15 C45 F13 108.9(11)
F14 C45 F13 106.6(10)
F15 C45 C44 110.5(9)
F14 C45 C44 111.6(10)
F13 C45 C44 109.6(7)
O8 C46 O7 129.2(7)
O8 C46 C47 115.9(7)
O7 C46 C47 114.9(6)
F16 C47 C48 112.5(10)
F16 C47 F17 107.6(9)
C48 C47 F17 94.0(11)
F16 C47 C46 113.4(6)
C48 C47 C46 116.4(10)
F17 C47 C46 111.0(8)
F20 C48 C47 117.7(17)
F20 C48 F18 115.6(19)
C47 C48 F18 94.2(14)
F20 C48 F19 108.7(15)
C47 C48 F19 110.2(16)
F18 C48 F19 109.7(15)
C2S C1S C6S 120.0
C2S C1S C7S 117.6(9)
C6S C1S C7S 122.4(9)
C3S C2S C1S 120.0
C2S C3S C4S 120.0
C3S C4S C5S 120.0
C6S C5S C4S 120.0
C5S C6S C1S 120.0

loop_
_geom_bond_atom_site_label_1
_geom_bond_atom_site_label_2
_geom_bond_distance
Pd1 C1 1.955(6)
Pd1 C10 1.969(6)
Pd1 O1 2.058(5)
Pd1 O3 2.088(4)
Pd2 C34 1.964(6)
Pd2 C25 1.965(7)
Pd2 O5 2.074(4)
Pd2 O7 2.085(5)
N1 C1 1.352(8)
N1 C2 1.394(8)
N1 C8 1.474(8)
N2 C1 1.350(8)
N2 C7 1.394(8)
N2 C9 1.470(8)
N3 C10 1.348(8)
N3 C11 1.383(8)
N3 C17 1.462(8)
N4 C10 1.350(8)
N4 C16 1.403(9)
N4 C18 1.455(8)
N5 C25 1.346(8)
N5 C31 1.387(9)
N5 C33 1.475(8)
N6 C25 1.353(8)
N6 C26 1.393(8)
N6 C32 1.454(8)
N7 C34 1.340(8)
N7 C35 1.382(8)
N7 C41 1.464(8)
N8 C34 1.355(8)
N8 C40 1.387(8)
N8 C42 1.456(8)
O1 C19 1.251(8)
O2 C19 1.211(8)
O3 C22 1.283(8)
O4 C22 1.205(8)
O5 C43 1.255(8)
O6 C43 1.201(8)
O7 C46 1.251(8)
O8 C46 1.214(8)
F1 C20 1.327(10)
F2 C20 1.360(10)
F3 C21 1.324(10)
F4 C21 1.302(11)
F5 C21 1.339(10)
F11 C44 1.339(8)
F12 C44 1.353(9)
F13 C45 1.352(13)
F14 C45 1.325(10)
F15 C45 1.301(11)
C2 C3 1.381(9)
C2 C7 1.382(9)
C3 C4 1.359(11)
C4 C5 1.398(12)
C5 C6 1.380(11)
C6 C7 1.383(9)
F6 C23 1.424(11)
F7 C23 1.356(12)
F8 C24 1.204(14)
F9 C24 1.337(15)
F10 C24 1.406(14)
C11 C12 1.380(10)
C11 C16 1.382(9)
C12 C13 1.390(11)
C13 C14 1.368(12)
C14 C15 1.371(12)
C15 C16 1.371(10)
C19 C20 1.543(11)
C20 C21 1.515(14)
C22 C23 1.553(12)
C23 C24 1.38(2)
C26 C31 1.377(9)
C26 C27 1.383(9)
C27 C28 1.372(11)
C28 C29 1.380(13)
C29 C30 1.383(12)
C30 C31 1.384(10)
C35 C36 1.385(10)
C35 C40 1.398(9)
C36 C37 1.364(11)
C37 C38 1.404(11)
C38 C39 1.365(10)
C39 C40 1.384(9)
C43 C44 1.544(9)
C44 C45 1.510(14)
C46 C47 1.524(10)
C47 F16 1.310(9)
C47 C48 1.38(2)
C47 F17 1.456(12)
C48 F20 1.235(16)
C48 F18 1.379(17)
C48 F19 1.394(16)
C1S C2S 1.3900
C1S C6S 1.3900
C1S C7S 1.539(17)
C2S C3S 1.3900
C3S C4S 1.3900
C4S C5S 1.3900
C5S C6S 1.3900
